data_4107714
loop_
_publ_author_name
'Qing-Gang Wang'
'Xian-Ming Deng'
'Ben-Hu Zhu'
'Long-Wu Ye'
'Xiu-Li Sun'
'Chuan-Ying Li'
'Chun-Yin Zhu'
'Qi Shen'
'Yong Tang'

_publ_section_title
;
 Tandem Michael Addition/Ylide Epoxidation for the Synthesis of Highly
 Functionalized Cyclohexadiene Epoxide Derivatives
;
_journal_name_full 'Journal of the American Chemical Society'
_journal_page_first 5408
_journal_page_last 5409
_journal_paper_doi 10.1021/ja800747m
_journal_volume 130
_journal_year 2008
_chemical_formula_sum 'C15 H14 O3'
_chemical_formula_weight 242.26
_chemical_name_systematic
; 
 ? 
;
_space_group_IT_number 14
_symmetry_cell_setting monoclinic
_symmetry_space_group_name_Hall '-P 2ybc'
_symmetry_space_group_name_H-M 'P 1 21/c 1'
_atom_sites_solution_hydrogens geom
_atom_sites_solution_primary direct
_atom_sites_solution_secondary difmap
_audit_creation_method SHELXL-97
_cell_angle_alpha 90.00
_cell_angle_beta 97.402(3)
_cell_angle_gamma 90.00
_cell_formula_units_Z 4
_cell_length_a 7.7112(10)
_cell_length_b 8.5369(11)
_cell_length_c 18.596(2)
_cell_measurement_reflns_used 1691
_cell_measurement_temperature 293(2)
_cell_measurement_theta_max 47.842
_cell_measurement_theta_min 4.417
_cell_volume 1214.0(3)
_computing_cell_refinement 'Bruker SMART'
_computing_data_collection 'Bruker SMART'
_computing_data_reduction 'Bruker SHELXTL'
_computing_molecular_graphics 'Bruker SHELXTL'
_computing_publication_material 'Bruker SHELXTL'
_computing_structure_refinement 'SHELXL-97 (Sheldrick, 1997)'
_computing_structure_solution 'SHELXS-97 (Sheldrick, 1990)'
_diffrn_ambient_temperature 293(2)
_diffrn_measured_fraction_theta_full 0.991
_diffrn_measured_fraction_theta_max 0.991
_diffrn_measurement_device_type 'CCD area detector'
_diffrn_measurement_method 'phi and omega scans'
_diffrn_radiation_monochromator graphite
_diffrn_radiation_source 'fine-focus sealed tube'
_diffrn_radiation_type MoK\a
_diffrn_radiation_wavelength 0.71073
_diffrn_reflns_av_R_equivalents 0.0754
_diffrn_reflns_av_sigmaI/netI 0.0614
_diffrn_reflns_limit_h_max 9
_diffrn_reflns_limit_h_min -9
_diffrn_reflns_limit_k_max 10
_diffrn_reflns_limit_k_min -10
_diffrn_reflns_limit_l_max 15
_diffrn_reflns_limit_l_min -23
_diffrn_reflns_number 6945
_diffrn_reflns_theta_full 27.00
_diffrn_reflns_theta_max 27.00
_diffrn_reflns_theta_min 2.21
_exptl_absorpt_coefficient_mu 0.092
_exptl_absorpt_correction_T_max 1.0000
_exptl_absorpt_correction_T_min 0.7394
_exptl_absorpt_correction_type empirical
_exptl_absorpt_process_details sadabs
_exptl_crystal_colour colorless
_exptl_crystal_density_diffrn 1.326
_exptl_crystal_description prismatic
_exptl_crystal_F_000 512
_exptl_crystal_size_max 0.487
_exptl_crystal_size_mid 0.412
_exptl_crystal_size_min 0.205
_refine_diff_density_max 0.155
_refine_diff_density_min -0.201
_refine_diff_density_rms 0.046
_refine_ls_extinction_method none
_refine_ls_goodness_of_fit_ref 0.917
_refine_ls_hydrogen_treatment mixed
_refine_ls_matrix_type full
_refine_ls_number_parameters 171
_refine_ls_number_reflns 2630
_refine_ls_number_restraints 0
_refine_ls_restrained_S_all 0.917
_refine_ls_R_factor_all 0.0749
_refine_ls_R_factor_gt 0.0504
_refine_ls_shift/su_max 0.000
_refine_ls_shift/su_mean 0.000
_refine_ls_structure_factor_coef Fsqd
_refine_ls_weighting_details 'calc w=1/[\s^2^(Fo^2^)+(0.0615P)^2^+0.0000P] where P=(Fo^2^+2Fc^2^)/3'
_refine_ls_weighting_scheme calc
_refine_ls_wR_factor_gt 0.1180
_refine_ls_wR_factor_ref 0.1274
_reflns_number_gt 1632
_reflns_number_total 2630
_reflns_threshold_expression >2sigma(I)
_cod_data_source_file ja800747m-file002.cif
_cod_data_source_block cd27298
_cod_database_code 4107714

loop_
_symmetry_equiv_pos_as_xyz
'x, y, z'
'-x, y+1/2, -z+1/2'
'-x, -y, -z'
'x, -y-1/2, z-1/2'

loop_
_atom_site_label
_atom_site_type_symbol
_atom_site_fract_x
_atom_site_fract_y
_atom_site_fract_z
_atom_site_U_iso_or_equiv
_atom_site_adp_type
_atom_site_occupancy
_atom_site_symmetry_multiplicity
_atom_site_calc_flag
_atom_site_refinement_flags
O1 O -0.2762(2) 0.62891(18) 0.44898(8) 0.0935(5) Uani 1 1 d .
O2 O -0.0794(2) 0.81281(17) 0.44925(7) 0.0841(4) Uani 1 1 d .
O3 O 0.08895(16) 0.36252(13) 0.27710(6) 0.0630(4) Uani 1 1 d .
C1 C -0.1368(3) 0.6677(2) 0.43197(10) 0.0662(5) Uani 1 1 d .
C2 C 0.0726(3) 0.8732(2) 0.42099(12) 0.0813(6) Uani 1 1 d .
H2A H 0.1162 0.9638 0.4492 0.098 Uiso 1 1 calc R
H2B H 0.0400 0.9068 0.3713 0.098 Uiso 1 1 calc R
C3 C 0.2140(2) 0.75330(19) 0.42335(10) 0.0667(5) Uani 1 1 d .
H3A H 0.2458 0.7172 0.4727 0.080 Uiso 1 1 calc R
H3B H 0.3169 0.7988 0.4066 0.080 Uiso 1 1 calc R
C4 C 0.1486(2) 0.61677(18) 0.37505(9) 0.0518(4) Uani 1 1 d .
C5 C -0.0243(2) 0.56268(19) 0.39418(8) 0.0523(4) Uani 1 1 d .
C6 C -0.0823(2) 0.4187(2) 0.37840(9) 0.0594(5) Uani 1 1 d .
H6 H -0.1902 0.3881 0.3909 0.071 Uiso 1 1 calc R
C7 C 0.0210(2) 0.3073(2) 0.34164(9) 0.0590(5) Uani 1 1 d .
C8 C 0.2090(2) 0.33562(17) 0.34180(8) 0.0493(4) Uani 1 1 d .
C9 C 0.2805(2) 0.48316(18) 0.37917(9) 0.0535(4) Uani 1 1 d .
H9A H 0.3818 0.5172 0.3573 0.064 Uiso 1 1 calc R
H9B H 0.3193 0.4597 0.4297 0.064 Uiso 1 1 calc R
C10 C 0.3317(2) 0.20189(18) 0.33848(8) 0.0509(4) Uani 1 1 d .
C11 C 0.3114(3) 0.09978(19) 0.28063(9) 0.0651(5) Uani 1 1 d .
H11 H 0.2189 0.1135 0.2438 0.078 Uiso 1 1 calc R
C12 C 0.4266(3) -0.0226(2) 0.27660(10) 0.0760(6) Uani 1 1 d .
H12 H 0.4118 -0.0901 0.2370 0.091 Uiso 1 1 calc R
C13 C 0.5623(3) -0.0451(2) 0.33038(11) 0.0777(6) Uani 1 1 d .
H13 H 0.6410 -0.1266 0.3273 0.093 Uiso 1 1 calc R
C14 C 0.5815(3) 0.0533(2) 0.38901(11) 0.0859(7) Uani 1 1 d .
H14 H 0.6723 0.0374 0.4263 0.103 Uiso 1 1 calc R
C15 C 0.4670(2) 0.1756(2) 0.39297(10) 0.0725(5) Uani 1 1 d .
H15 H 0.4813 0.2416 0.4331 0.087 Uiso 1 1 calc R
H4 H 0.131(2) 0.6557(18) 0.3256(9) 0.061(5) Uiso 1 1 d .
H7 H -0.021(2) 0.207(2) 0.3359(10) 0.073(6) Uiso 1 1 d .

loop_
_atom_site_aniso_label
_atom_site_aniso_U_11
_atom_site_aniso_U_22
_atom_site_aniso_U_33
_atom_site_aniso_U_23
_atom_site_aniso_U_13
_atom_site_aniso_U_12
O1 0.0808(11) 0.1126(12) 0.0918(11) 0.0150(8) 0.0299(9) 0.0246(9)
O2 0.0982(11) 0.0751(9) 0.0799(10) -0.0085(7) 0.0150(8) 0.0250(8)
O3 0.0795(8) 0.0606(7) 0.0441(7) -0.0007(5) -0.0105(6) 0.0069(6)
C1 0.0717(13) 0.0737(13) 0.0525(11) 0.0110(9) 0.0051(9) 0.0206(11)
C2 0.1101(18) 0.0540(11) 0.0776(14) -0.0100(9) 0.0040(12) 0.0094(11)
C3 0.0820(13) 0.0559(11) 0.0610(11) -0.0094(8) 0.0040(9) -0.0016(9)
C4 0.0652(11) 0.0492(10) 0.0396(9) 0.0018(7) 0.0018(8) 0.0009(8)
C5 0.0583(10) 0.0569(10) 0.0400(8) 0.0100(7) -0.0001(7) 0.0085(8)
C6 0.0514(10) 0.0638(11) 0.0610(11) 0.0175(8) 0.0004(8) 0.0034(8)
C7 0.0624(12) 0.0472(10) 0.0636(11) 0.0038(8) -0.0064(8) -0.0040(9)
C8 0.0573(10) 0.0496(9) 0.0380(8) 0.0006(7) -0.0048(7) 0.0009(7)
C9 0.0563(10) 0.0544(10) 0.0489(9) -0.0053(7) 0.0032(7) -0.0038(8)
C10 0.0574(10) 0.0498(9) 0.0444(9) -0.0003(7) 0.0020(7) -0.0010(8)
C11 0.0812(13) 0.0643(11) 0.0462(10) -0.0081(8) -0.0059(8) 0.0094(10)
C12 0.0985(16) 0.0722(13) 0.0567(11) -0.0147(9) 0.0078(11) 0.0140(11)
C13 0.0803(14) 0.0697(13) 0.0827(15) -0.0100(10) 0.0089(11) 0.0218(10)
C14 0.0807(14) 0.0821(14) 0.0858(15) -0.0183(11) -0.0235(11) 0.0248(12)
C15 0.0767(13) 0.0680(11) 0.0659(12) -0.0191(9) -0.0171(10) 0.0165(10)

loop_
_atom_type_symbol
_atom_type_description
_atom_type_scat_dispersion_real
_atom_type_scat_dispersion_imag
_atom_type_scat_source
C C 0.0033 0.0016 'International Tables Vol C Tables 4.2.6.8 and 6.1.1.4'
H H 0.0000 0.0000 'International Tables Vol C Tables 4.2.6.8 and 6.1.1.4'
O O 0.0106 0.0060 'International Tables Vol C Tables 4.2.6.8 and 6.1.1.4'

loop_
_geom_angle_atom_site_label_1
_geom_angle_atom_site_label_2
_geom_angle_atom_site_label_3
_geom_angle
C1 O2 C2 120.16(14)
C8 O3 C7 61.17(10)
O1 C1 O2 117.99(17)
O1 C1 C5 123.56(19)
O2 C1 C5 118.43(17)
O2 C2 C3 111.70(15)
O2 C2 H2A 109.3
C3 C2 H2A 109.3
O2 C2 H2B 109.3
C3 C2 H2B 109.3
H2A C2 H2B 107.9
C2 C3 C4 108.88(15)
C2 C3 H3A 109.9
C4 C3 H3A 109.9
C2 C3 H3B 109.9
C4 C3 H3B 109.9
H3A C3 H3B 108.3
C5 C4 C3 109.56(14)
C5 C4 C9 111.51(13)
C3 C4 C9 112.10(14)
C5 C4 H4 108.0(10)
C3 C4 H4 107.0(9)
C9 C4 H4 108.4(9)
C6 C5 C1 117.56(16)
C6 C5 C4 121.21(15)
C1 C5 C4 121.23(16)
C5 C6 C7 121.08(16)
C5 C6 H6 119.5
C7 C6 H6 119.5
O3 C7 C6 116.83(14)
O3 C7 C8 59.08(10)
C6 C7 C8 119.19(15)
O3 C7 H7 111.5(11)
C6 C7 H7 117.2(11)
C8 C7 H7 119.1(11)
O3 C8 C7 59.75(10)
O3 C8 C10 115.56(12)
C7 C8 C10 120.37(14)
O3 C8 C9 114.19(12)
C7 C8 C9 116.13(14)
C10 C8 C9 117.58(14)
C8 C9 C4 113.56(13)
C8 C9 H9A 108.9
C4 C9 H9A 108.9
C8 C9 H9B 108.9
C4 C9 H9B 108.9
H9A C9 H9B 107.7
C15 C10 C11 118.07(16)
C15 C10 C8 121.34(14)
C11 C10 C8 120.58(15)
C10 C11 C12 120.84(17)
C10 C11 H11 119.6
C12 C11 H11 119.6
C13 C12 C11 120.33(17)
C13 C12 H12 119.8
C11 C12 H12 119.8
C12 C13 C14 119.40(18)
C12 C13 H13 120.3
C14 C13 H13 120.3
C13 C14 C15 120.30(18)
C13 C14 H14 119.8
C15 C14 H14 119.8
C14 C15 C10 121.03(16)
C14 C15 H15 119.5
C10 C15 H15 119.5

loop_
_geom_bond_atom_site_label_1
_geom_bond_atom_site_label_2
_geom_bond_distance
O1 C1 1.205(2)
O2 C1 1.340(2)
O2 C2 1.441(2)
O3 C8 1.4389(18)
O3 C7 1.449(2)
C1 C5 1.486(2)
C2 C3 1.492(2)
C2 H2A 0.9700
C2 H2B 0.9700
C3 C4 1.518(2)
C3 H3A 0.9700
C3 H3B 0.9700
C4 C5 1.496(2)
C4 C9 1.524(2)
C4 H4 0.970(17)
C5 C6 1.327(2)
C6 C7 1.465(2)
C6 H6 0.9300
C7 C8 1.469(2)
C7 H7 0.916(19)
C8 C10 1.489(2)
C8 C9 1.508(2)
C9 H9A 0.9700
C9 H9B 0.9700
C10 C15 1.376(2)
C10 C11 1.378(2)
C11 C12 1.380(2)
C11 H11 0.9300
C12 C13 1.365(3)
C12 H12 0.9300
C13 C14 1.369(3)
C13 H13 0.9300
C14 C15 1.375(2)
C14 H14 0.9300
C15 H15 0.9300

loop_
_geom_torsion_atom_site_label_1
_geom_torsion_atom_site_label_2
_geom_torsion_atom_site_label_3
_geom_torsion_atom_site_label_4
_geom_torsion
C2 O2 C1 O1 -170.75(17)
C2 O2 C1 C5 10.3(2)
C1 O2 C2 C3 -42.2(2)
O2 C2 C3 C4 62.7(2)
C2 C3 C4 C5 -51.12(19)
C2 C3 C4 C9 -175.47(14)
O1 C1 C5 C6 0.2(2)
O2 C1 C5 C6 179.10(15)
O1 C1 C5 C4 -179.35(16)
O2 C1 C5 C4 -0.5(2)
C3 C4 C5 C6 -157.61(15)
C9 C4 C5 C6 -32.9(2)
C3 C4 C5 C1 22.0(2)
C9 C4 C5 C1 146.67(14)
C1 C5 C6 C7 -179.57(14)
C4 C5 C6 C7 0.0(2)
C8 O3 C7 C6 109.52(17)
C5 C6 C7 O3 -49.3(2)
C5 C6 C7 C8 18.6(2)
C7 O3 C8 C10 111.70(16)
C7 O3 C8 C9 -107.28(15)
C6 C7 C8 O3 -105.55(16)
O3 C7 C8 C10 -103.72(14)
C6 C7 C8 C10 150.73(14)
O3 C7 C8 C9 104.02(14)
C6 C7 C8 C9 -1.5(2)
O3 C8 C9 C4 35.73(18)
C7 C8 C9 C4 -31.02(19)
C10 C8 C9 C4 175.92(13)
C5 C4 C9 C8 47.25(18)
C3 C4 C9 C8 170.52(14)
O3 C8 C10 C15 171.73(15)
C7 C8 C10 C15 -119.80(18)
C9 C8 C10 C15 32.1(2)
O3 C8 C10 C11 -8.8(2)
C7 C8 C10 C11 59.6(2)
C9 C8 C10 C11 -148.49(16)
C15 C10 C11 C12 -1.8(3)
C8 C10 C11 C12 178.77(16)
C10 C11 C12 C13 0.5(3)
C11 C12 C13 C14 1.1(3)
C12 C13 C14 C15 -1.3(3)
C13 C14 C15 C10 -0.1(3)
C11 C10 C15 C14 1.6(3)
C8 C10 C15 C14 -178.97(18)
